data_4117948
loop_
_publ_author_name
'Michael J. Rose'
'Harry B. Gray'
'Jay R. Winkler'

_publ_contact_author_address
;
Division of Chemistry and Chemical Engineering,
California Institute of Technology,
1200 E California Blvd,
Pasdena, CA 91125
USA
;
_publ_contact_author_email mrose@caltech.edu
_publ_contact_author_fax '+1 626 459 2935'
_publ_contact_author_name 'Michael Rose'
_publ_contact_author_phone '+1 626 395 2846'
_publ_section_title
;
 Hydrogen Generation Catalyzed by Fluorinated Diglyoxime-Iron Complexes at
 Low Overpotentials
;
_journal_name_full 'Journal of the American Chemical Society'
_journal_page_first 8310
_journal_page_last 8313
_journal_paper_doi 10.1021/ja300534r
_journal_volume 134
_journal_year 2012
_chemical_formula_moiety '0.85(C38 H10 B2 F24 Fe N6 O4), 0.15(C38 H12 F20 Fe N6 O4), C H Cl3'
_chemical_formula_sum 'C39 H11.31 B1.69 Cl3 F23.4 Fe N6 O4'
_chemical_formula_weight 1252.87
_chemical_name_systematic
;
 ?
;
_space_group_IT_number 2
_symmetry_cell_setting triclinic
_symmetry_space_group_name_Hall '-P 1'
_symmetry_space_group_name_H-M 'P -1'
_atom_sites_solution_hydrogens geom
_atom_sites_solution_primary direct
_atom_sites_solution_secondary difmap
_audit_creation_method SHELXL-97
_cell_angle_alpha 100.956(2)
_cell_angle_beta 96.719(3)
_cell_angle_gamma 94.164(3)
_cell_formula_units_Z 2
_cell_length_a 9.0623(4)
_cell_length_b 13.5860(6)
_cell_length_c 18.7510(9)
_cell_measurement_reflns_used 9919
_cell_measurement_temperature 100(2)
_cell_measurement_theta_max 33.00
_cell_measurement_theta_min 2.23
_cell_volume 2240.31(18)
_computing_cell_refinement 'Bruker SAINT-Plus v7.66A'
_computing_data_collection 'Bruker APEX2 v2009.7-0'
_computing_data_reduction 'Bruker SAINT-Plus v7.66A'
_computing_molecular_graphics 'Bruker XP v5.1'
_computing_publication_material 'Bruker XCIF 2008'
_computing_structure_refinement 'SHELXL-97 (Sheldrick, 2008)'
_computing_structure_solution 'SHELXS-97 (Sheldrick, 2008)'
_diffrn_ambient_temperature 100(2)
_diffrn_measured_fraction_theta_full 0.946
_diffrn_measured_fraction_theta_max 0.946
_diffrn_measurement_device_type 'Bruker KAPPA APEX II'
_diffrn_measurement_method '\w scans; 19 settings'
_diffrn_radiation_monochromator graphite
_diffrn_radiation_source 'fine-focus sealed tube'
_diffrn_radiation_type MoK\a
_diffrn_radiation_wavelength 0.71073
_diffrn_reflns_av_R_equivalents 0.0415
_diffrn_reflns_av_sigmaI/netI 0.0352
_diffrn_reflns_limit_h_max 14
_diffrn_reflns_limit_h_min -14
_diffrn_reflns_limit_k_max 20
_diffrn_reflns_limit_k_min -21
_diffrn_reflns_limit_l_max 30
_diffrn_reflns_limit_l_min -29
_diffrn_reflns_number 123350
_diffrn_reflns_theta_full 34.86
_diffrn_reflns_theta_max 34.86
_diffrn_reflns_theta_min 1.71
_exptl_absorpt_coefficient_mu 0.664
_exptl_absorpt_correction_T_max 0.8786
_exptl_absorpt_correction_T_min 0.8731
_exptl_absorpt_correction_type none
_exptl_crystal_colour Purple
_exptl_crystal_density_diffrn 1.857
_exptl_crystal_description Block
_exptl_crystal_F_000 1231
_exptl_crystal_size_max 0.21
_exptl_crystal_size_mid 0.20
_exptl_crystal_size_min 0.20
_refine_diff_density_max 1.062
_refine_diff_density_min -0.782
_refine_diff_density_rms 0.069
_refine_ls_extinction_method none
_refine_ls_goodness_of_fit_ref 2.168
_refine_ls_hydrogen_treatment Riding
_refine_ls_matrix_type 'Full matrix'
_refine_ls_number_parameters 751
_refine_ls_number_reflns 18479
_refine_ls_number_restraints 0
_refine_ls_restrained_S_all 2.168
_refine_ls_R_factor_all 0.0623
_refine_ls_R_factor_gt 0.0425
_refine_ls_shift/su_max 0.001
_refine_ls_shift/su_mean 0.000
_refine_ls_structure_factor_coef Fsqd
_refine_ls_weighting_details w=1/s^2^(Fo^2^)
_refine_ls_weighting_scheme sigma
_refine_ls_wR_factor_gt 0.0521
_refine_ls_wR_factor_ref 0.0528
_reflns_number_gt 13767
_reflns_number_total 18479
_reflns_threshold_expression >2sigma(I)
_cod_data_source_file ja300534r_si_002_2.cif
_cod_data_source_block mjr14
_cod_depositor_comments
;
The following automatic conversions were performed:

'_atom_sites_solution_primary' value 'direct methods' was changed to
'direct'.

'_atom_sites_solution_secondary' value 'Difference Fourier map' was
changed to 'difmap'.

'_atom_sites_solution_hydrogens' value 'Geometric positions' was
changed to 'geom'.

Automatic conversion script
Id: cif_fix_values 6452 2018-10-05 10:23:21Z andrius 
;
_cod_original_formula_sum 'C39 H11.31 B1.69 Cl3 F23.40 Fe N6 O4'
_cod_database_code 4117948

loop_
_symmetry_equiv_pos_as_xyz
'x, y, z'
'-x, -y, -z'

loop_
_atom_site_label
_atom_site_type_symbol
_atom_site_fract_x
_atom_site_fract_y
_atom_site_fract_z
_atom_site_U_iso_or_equiv
_atom_site_adp_type
_atom_site_occupancy
_atom_site_symmetry_multiplicity
_atom_site_calc_flag
_atom_site_refinement_flags
_atom_site_disorder_assembly
_atom_site_disorder_group
Fe1 Fe 0.86315(2) 0.076653(13) 0.295077(10) 0.01527(4) Uani 1 1 d . . .
F1 F 1.23024(10) 0.08251(6) 0.47570(4) 0.0209(2) Uani 0.8546(6) 1 d P A 1
F2 F 1.00071(10) 0.14273(6) 0.47226(4) 0.0202(2) Uani 0.8546(6) 1 d P A 1
F3 F 0.47071(10) 0.08697(6) 0.13169(5) 0.0232(2) Uani 0.8546(6) 1 d P A 1
F4 F 0.51278(10) 0.14580(6) 0.25626(5) 0.0240(2) Uani 0.8546(6) 1 d P A 1
F5 F 1.24761(9) 0.22718(5) 0.18057(4) 0.0291(2) Uani 1 1 d . A .
F6 F 1.50340(10) 0.35117(6) 0.19650(4) 0.0357(2) Uani 1 1 d . . .
F7 F 1.58396(10) 0.49063(6) 0.32012(5) 0.0428(2) Uani 1 1 d . A .
F8 F 1.41027(10) 0.50812(6) 0.43070(4) 0.0369(2) Uani 1 1 d . . .
F9 F 1.15438(9) 0.38553(5) 0.41447(4) 0.02586(18) Uani 1 1 d . A .
F10 F 0.91906(10) 0.18842(5) 0.07814(4) 0.0279(2) Uani 1 1 d . . .
F11 F 0.91576(11) 0.32991(6) -0.00468(4) 0.0396(2) Uani 1 1 d . A .
F12 F 0.92562(11) 0.52830(6) 0.05976(5) 0.0437(3) Uani 1 1 d . . .
F13 F 0.93804(10) 0.58326(5) 0.20769(5) 0.0349(2) Uani 1 1 d . A .
F14 F 0.93678(10) 0.44182(5) 0.29024(4) 0.0288(2) Uani 1 1 d . . .
F15 F 1.10791(9) -0.19604(5) 0.32354(4) 0.02538(18) Uani 1 1 d . A .
F16 F 1.16500(9) -0.36157(5) 0.37777(4) 0.0319(2) Uani 1 1 d . . .
F17 F 0.95588(10) -0.45133(5) 0.44338(4) 0.0321(2) Uani 1 1 d . A .
F18 F 0.68738(9) -0.37637(5) 0.45264(4) 0.02777(19) Uani 1 1 d . . .
F19 F 0.62722(9) -0.21376(5) 0.39578(4) 0.02363(17) Uani 1 1 d . A .
F20 F 0.81261(9) -0.25551(5) 0.17520(4) 0.02679(19) Uani 1 1 d . . .
F21 F 0.64786(10) -0.43008(5) 0.10617(4) 0.0360(2) Uani 1 1 d . A .
F22 F 0.35822(10) -0.46115(6) 0.12747(5) 0.0450(2) Uani 1 1 d . . .
F23 F 0.23631(10) -0.32185(6) 0.21859(5) 0.0513(3) Uani 1 1 d . A .
F24 F 0.40401(9) -0.14983(5) 0.29198(4) 0.0314(2) Uani 1 1 d . . .
O1 O 1.14921(10) 0.15412(6) 0.37924(4) 0.0198(2) Uani 1 1 d . . .
O2 O 1.03764(10) -0.01337(6) 0.39962(4) 0.0189(2) Uani 1 1 d . . .
H2 H 1.0901 0.0406 0.4006 0.023 Uiso 0.1454(6) 1 calc PR A 2
O3 O 0.70108(10) 0.15875(6) 0.18156(5) 0.0199(2) Uani 1 1 d . . .
H3 H 0.6485 0.1048 0.1803 0.024 Uiso 0.1454(6) 1 calc PR A 2
O4 O 0.59091(10) -0.01001(6) 0.20138(4) 0.01854(19) Uani 1 1 d . . .
N1 N 1.03730(12) 0.16581(7) 0.32825(5) 0.0164(2) Uani 1 1 d . A .
N2 N 0.82274(12) 0.16711(7) 0.23237(5) 0.0166(2) Uani 1 1 d . A .
N3 N 0.91523(12) -0.02159(7) 0.34954(5) 0.0156(2) Uani 1 1 d . A .
N4 N 0.69926(12) -0.01904(7) 0.25590(5) 0.0157(2) Uani 1 1 d . A .
N5 N 0.97681(12) 0.00555(7) 0.21564(5) 0.0151(2) Uani 1 1 d . . .
N6 N 0.75226(13) 0.14983(7) 0.37146(6) 0.0205(2) Uani 1 1 d . . .
B1 B 1.1013(2) 0.09285(12) 0.43421(9) 0.0171(4) Uani 0.8546(6) 1 d P A 1
B2 B 0.5673(2) 0.09742(13) 0.19488(10) 0.0197(4) Uani 0.8546(6) 1 d P A 1
C1 C 1.05837(15) 0.23470(8) 0.28915(6) 0.0163(3) Uani 1 1 d . . .
C2 C 0.93156(15) 0.23613(8) 0.23374(7) 0.0167(3) Uani 1 1 d . A .
C3 C 0.83425(14) -0.10839(8) 0.32963(6) 0.0149(3) Uani 1 1 d . . .
C4 C 0.70845(14) -0.10752(9) 0.27322(6) 0.0152(3) Uani 1 1 d . A .
C5 C 1.19710(15) 0.30223(8) 0.29794(7) 0.0163(3) Uani 1 1 d . A .
C6 C 1.28751(15) 0.29620(9) 0.24284(7) 0.0194(3) Uani 1 1 d . . .
C7 C 1.41647(16) 0.35881(10) 0.25004(7) 0.0234(3) Uani 1 1 d . A .
C8 C 1.45757(16) 0.42982(10) 0.31344(7) 0.0254(3) Uani 1 1 d . . .
C9 C 1.37035(16) 0.43836(9) 0.36933(7) 0.0216(3) Uani 1 1 d . A .
C10 C 1.24174(15) 0.37503(9) 0.36111(7) 0.0187(3) Uani 1 1 d . . .
C11 C 0.92826(15) 0.31135(9) 0.18627(7) 0.0177(3) Uani 1 1 d . . .
C12 C 0.92271(16) 0.28588(9) 0.11118(7) 0.0213(3) Uani 1 1 d . A .
C13 C 0.92312(17) 0.35757(10) 0.06824(7) 0.0269(3) Uani 1 1 d . . .
C14 C 0.92880(17) 0.45825(10) 0.10103(8) 0.0284(3) Uani 1 1 d . A .
C15 C 0.93464(16) 0.48611(9) 0.17561(8) 0.0245(3) Uani 1 1 d . . .
C16 C 0.93329(16) 0.41345(9) 0.21716(7) 0.0213(3) Uani 1 1 d . A .
C17 C 0.86743(15) -0.19931(8) 0.35919(6) 0.0156(3) Uani 1 1 d . A .
C18 C 1.00325(15) -0.23846(9) 0.35596(6) 0.0175(3) Uani 1 1 d . . .
C19 C 1.03431(16) -0.32325(9) 0.38377(7) 0.0206(3) Uani 1 1 d . A .
C20 C 0.92721(17) -0.36916(9) 0.41641(7) 0.0209(3) Uani 1 1 d . . .
C21 C 0.79153(16) -0.33213(9) 0.42054(7) 0.0195(3) Uani 1 1 d . A .
C22 C 0.76181(15) -0.24834(9) 0.39158(6) 0.0174(3) Uani 1 1 d . . .
C23 C 0.61175(15) -0.19971(9) 0.23539(6) 0.0164(3) Uani 1 1 d . . .
C24 C 0.67090(15) -0.27256(9) 0.18764(7) 0.0196(3) Uani 1 1 d . A .
C25 C 0.58729(17) -0.36065(9) 0.15197(7) 0.0235(3) Uani 1 1 d . . .
C26 C 0.44206(17) -0.37606(10) 0.16261(8) 0.0283(3) Uani 1 1 d . A .
C27 C 0.37856(17) -0.30491(10) 0.20909(8) 0.0303(3) Uani 1 1 d . . .
C28 C 0.46494(16) -0.21782(9) 0.24519(7) 0.0228(3) Uani 1 1 d . A .
C29 C 1.12012(15) -0.01196(9) 0.23009(7) 0.0189(3) Uani 1 1 d . . .
H29 H 1.1660 0.0028 0.2796 0.023 Uiso 1 1 calc R . .
C30 C 1.20417(16) -0.05063(9) 0.17604(7) 0.0237(3) Uani 1 1 d . . .
H30 H 1.3059 -0.0607 0.1884 0.028 Uiso 1 1 calc R . .
C31 C 1.13848(16) -0.07430(9) 0.10410(7) 0.0259(3) Uani 1 1 d . . .
H31 H 1.1940 -0.1006 0.0661 0.031 Uiso 1 1 calc R . .
C32 C 0.99031(16) -0.05899(9) 0.08853(7) 0.0236(3) Uani 1 1 d . . .
H32 H 0.9416 -0.0758 0.0395 0.028 Uiso 1 1 calc R . .
C33 C 0.91363(15) -0.01902(8) 0.14493(7) 0.0186(3) Uani 1 1 d . . .
H33 H 0.8119 -0.0083 0.1335 0.022 Uiso 1 1 calc R . .
C34 C 0.76665(16) 0.25130(9) 0.38994(7) 0.0238(3) Uani 1 1 d . . .
H34 H 0.8314 0.2878 0.3657 0.029 Uiso 1 1 calc R . .
C35 C 0.69212(17) 0.30456(10) 0.44218(7) 0.0287(3) Uani 1 1 d . . .
H35 H 0.7063 0.3761 0.4538 0.034 Uiso 1 1 calc R . .
C36 C 0.59687(18) 0.25301(11) 0.47735(8) 0.0357(4) Uani 1 1 d . . .
H36 H 0.5431 0.2880 0.5131 0.043 Uiso 1 1 calc R . .
C37 C 0.58144(18) 0.14913(10) 0.45940(8) 0.0376(4) Uani 1 1 d . . .
H37 H 0.5169 0.1113 0.4829 0.045 Uiso 1 1 calc R . .
C38 C 0.66057(17) 0.10096(10) 0.40706(8) 0.0281(3) Uani 1 1 d . . .
H38 H 0.6496 0.0294 0.3956 0.034 Uiso 1 1 calc R . .
C1A C 0.4359(2) 0.23971(14) 0.02531(10) 0.0255(4) Uani 0.8546(6) 1 d P A 2
H1A H 0.4517 0.2178 0.0734 0.031 Uiso 0.8546(6) 1 calc PR A 2
Cl1A Cl 0.46007(6) 0.13926(3) -0.04484(3) 0.04383(14) Uani 0.8546(6) 1 d P A 2
Cl2A Cl 0.56504(6) 0.34346(3) 0.02724(2) 0.04178(13) Uani 0.8546(6) 1 d P A 2
Cl3A Cl 0.25363(7) 0.27632(6) 0.01172(4) 0.03565(14) Uani 0.8546(6) 1 d P A 2
C1B C 0.4585(16) 0.2050(9) 0.0443(7) 0.032(3) Uani 0.1454(6) 1 d P A 3
H1B H 0.5159 0.2288 0.0943 0.039 Uiso 0.1454(6) 1 calc PR A 3
Cl1B Cl 0.3859(5) 0.0795(2) 0.0339(2) 0.0829(15) Uani 0.1454(6) 1 d P A 3
Cl2B Cl 0.3141(6) 0.2800(5) 0.0314(4) 0.080(2) Uani 0.1454(6) 1 d P A 3
Cl3B Cl 0.5736(4) 0.2163(4) -0.02197(19) 0.0830(16) Uani 0.1454(6) 1 d P A 3

loop_
_atom_site_aniso_label
_atom_site_aniso_U_11
_atom_site_aniso_U_22
_atom_site_aniso_U_33
_atom_site_aniso_U_23
_atom_site_aniso_U_13
_atom_site_aniso_U_12
Fe1 0.01571(10) 0.01302(9) 0.01792(9) 0.00383(7) 0.00466(7) 0.00126(7)
F1 0.0209(5) 0.0212(5) 0.0185(4) 0.0048(4) -0.0037(4) -0.0041(4)
F2 0.0242(5) 0.0189(4) 0.0161(4) 0.0003(3) 0.0049(4) -0.0008(4)
F3 0.0185(5) 0.0225(5) 0.0290(5) 0.0094(4) -0.0016(4) 0.0019(4)
F4 0.0216(5) 0.0226(5) 0.0291(5) 0.0051(4) 0.0067(4) 0.0065(4)
F5 0.0324(5) 0.0259(4) 0.0252(4) -0.0069(3) 0.0113(4) -0.0034(4)
F6 0.0321(6) 0.0402(5) 0.0341(5) -0.0001(4) 0.0195(4) -0.0051(4)
F7 0.0308(6) 0.0453(5) 0.0449(6) -0.0049(4) 0.0118(4) -0.0205(4)
F8 0.0344(6) 0.0385(5) 0.0281(5) -0.0116(4) 0.0054(4) -0.0134(4)
F9 0.0258(5) 0.0303(4) 0.0199(4) -0.0013(3) 0.0090(4) -0.0009(4)
F10 0.0439(6) 0.0165(4) 0.0243(4) 0.0026(3) 0.0117(4) 0.0028(4)
F11 0.0643(7) 0.0349(5) 0.0284(5) 0.0149(4) 0.0243(5) 0.0120(5)
F12 0.0675(7) 0.0285(5) 0.0511(6) 0.0263(4) 0.0361(5) 0.0168(5)
F13 0.0440(6) 0.0119(4) 0.0508(5) 0.0070(4) 0.0120(5) 0.0045(4)
F14 0.0405(6) 0.0184(4) 0.0255(4) -0.0003(3) 0.0023(4) 0.0055(4)
F15 0.0222(5) 0.0266(4) 0.0313(4) 0.0095(3) 0.0123(4) 0.0046(3)
F16 0.0313(5) 0.0340(5) 0.0358(5) 0.0112(4) 0.0097(4) 0.0190(4)
F17 0.0501(6) 0.0209(4) 0.0300(4) 0.0132(3) 0.0060(4) 0.0127(4)
F18 0.0308(5) 0.0266(4) 0.0281(4) 0.0137(3) 0.0050(4) -0.0056(4)
F19 0.0176(4) 0.0290(4) 0.0274(4) 0.0108(3) 0.0070(3) 0.0029(3)
F20 0.0227(5) 0.0209(4) 0.0378(5) 0.0035(3) 0.0117(4) 0.0031(3)
F21 0.0390(6) 0.0206(4) 0.0446(5) -0.0071(4) 0.0114(4) 0.0049(4)
F22 0.0385(6) 0.0307(5) 0.0553(6) -0.0114(4) 0.0064(5) -0.0119(4)
F23 0.0239(6) 0.0528(6) 0.0647(7) -0.0190(5) 0.0158(5) -0.0141(5)
F24 0.0209(5) 0.0336(5) 0.0354(5) -0.0064(4) 0.0097(4) 0.0008(4)
O1 0.0194(5) 0.0197(5) 0.0197(5) 0.0061(4) -0.0009(4) -0.0017(4)
O2 0.0181(5) 0.0185(5) 0.0192(5) 0.0057(4) -0.0019(4) -0.0015(4)
O3 0.0185(5) 0.0182(5) 0.0235(5) 0.0083(4) -0.0010(4) 0.0010(4)
O4 0.0167(5) 0.0174(4) 0.0221(5) 0.0070(4) -0.0008(4) 0.0026(4)
N1 0.0186(6) 0.0143(5) 0.0162(5) 0.0013(4) 0.0040(5) 0.0020(4)
N2 0.0169(6) 0.0136(5) 0.0197(5) 0.0027(4) 0.0039(5) 0.0026(4)
N3 0.0154(6) 0.0160(5) 0.0152(5) 0.0027(4) 0.0033(4) 0.0010(4)
N4 0.0139(6) 0.0164(5) 0.0183(5) 0.0053(4) 0.0041(4) 0.0029(4)
N5 0.0164(6) 0.0120(5) 0.0178(5) 0.0050(4) 0.0034(4) 0.0000(4)
N6 0.0235(7) 0.0163(6) 0.0230(6) 0.0038(4) 0.0085(5) 0.0028(5)
B1 0.0200(10) 0.0153(8) 0.0145(8) 0.0024(6) -0.0001(7) -0.0030(7)
B2 0.0150(9) 0.0200(9) 0.0255(9) 0.0076(7) 0.0029(8) 0.0033(7)
C1 0.0193(7) 0.0120(6) 0.0171(6) 0.0002(5) 0.0062(5) 0.0007(5)
C2 0.0203(7) 0.0111(6) 0.0194(6) 0.0016(5) 0.0072(5) 0.0024(5)
C3 0.0153(7) 0.0137(6) 0.0170(6) 0.0034(5) 0.0062(5) 0.0026(5)
C4 0.0148(7) 0.0149(6) 0.0168(6) 0.0035(5) 0.0051(5) 0.0022(5)
C5 0.0179(7) 0.0127(6) 0.0194(6) 0.0047(5) 0.0045(5) 0.0024(5)
C6 0.0230(8) 0.0146(6) 0.0197(6) -0.0006(5) 0.0049(6) 0.0021(5)
C7 0.0232(8) 0.0236(7) 0.0256(7) 0.0041(6) 0.0138(6) 0.0018(6)
C8 0.0195(8) 0.0235(7) 0.0308(8) 0.0029(6) 0.0039(6) -0.0068(6)
C9 0.0219(8) 0.0191(7) 0.0197(7) -0.0033(5) 0.0011(6) -0.0031(6)
C10 0.0201(7) 0.0194(7) 0.0176(6) 0.0040(5) 0.0054(5) 0.0023(6)
C11 0.0175(7) 0.0144(6) 0.0226(7) 0.0057(5) 0.0051(5) 0.0018(5)
C12 0.0250(8) 0.0136(6) 0.0272(7) 0.0049(5) 0.0106(6) 0.0018(6)
C13 0.0346(9) 0.0265(8) 0.0253(7) 0.0110(6) 0.0155(7) 0.0056(7)
C14 0.0329(9) 0.0221(7) 0.0399(9) 0.0192(6) 0.0202(7) 0.0076(6)
C15 0.0247(8) 0.0125(6) 0.0385(8) 0.0063(6) 0.0100(7) 0.0028(6)
C16 0.0214(8) 0.0190(7) 0.0237(7) 0.0038(5) 0.0047(6) 0.0022(6)
C17 0.0188(7) 0.0127(6) 0.0152(6) 0.0028(5) 0.0020(5) 0.0005(5)
C18 0.0182(7) 0.0176(6) 0.0169(6) 0.0029(5) 0.0055(5) -0.0003(5)
C19 0.0230(8) 0.0195(7) 0.0194(6) 0.0017(5) 0.0025(6) 0.0093(6)
C20 0.0333(9) 0.0121(6) 0.0170(6) 0.0036(5) 0.0004(6) 0.0033(6)
C21 0.0246(8) 0.0167(6) 0.0167(6) 0.0045(5) 0.0028(6) -0.0046(6)
C22 0.0162(7) 0.0177(6) 0.0176(6) 0.0025(5) 0.0010(5) 0.0009(5)
C23 0.0172(7) 0.0153(6) 0.0173(6) 0.0055(5) 0.0017(5) 0.0018(5)
C24 0.0176(7) 0.0191(7) 0.0242(7) 0.0087(5) 0.0042(6) 0.0026(6)
C25 0.0286(9) 0.0153(7) 0.0255(7) -0.0007(5) 0.0052(6) 0.0044(6)
C26 0.0278(9) 0.0198(7) 0.0316(8) -0.0041(6) 0.0010(7) -0.0069(6)
C27 0.0181(8) 0.0325(8) 0.0368(9) 0.0002(7) 0.0056(7) -0.0062(7)
C28 0.0217(8) 0.0233(7) 0.0223(7) -0.0004(6) 0.0053(6) 0.0029(6)
C29 0.0178(7) 0.0177(7) 0.0208(7) 0.0036(5) 0.0016(6) 0.0017(5)
C30 0.0165(7) 0.0251(7) 0.0298(8) 0.0037(6) 0.0061(6) 0.0034(6)
C31 0.0241(8) 0.0286(8) 0.0248(7) 0.0000(6) 0.0110(6) 0.0020(6)
C32 0.0243(8) 0.0266(7) 0.0186(7) 0.0019(6) 0.0043(6) -0.0010(6)
C33 0.0157(7) 0.0182(7) 0.0215(7) 0.0043(5) 0.0016(5) -0.0005(5)
C34 0.0270(8) 0.0195(7) 0.0272(7) 0.0053(6) 0.0107(6) 0.0040(6)
C35 0.0350(9) 0.0200(7) 0.0318(8) 0.0008(6) 0.0125(7) 0.0063(6)
C36 0.0368(10) 0.0331(9) 0.0388(9) -0.0009(7) 0.0219(8) 0.0078(7)
C37 0.0430(11) 0.0292(8) 0.0436(9) 0.0027(7) 0.0298(8) -0.0024(7)
C38 0.0315(9) 0.0199(7) 0.0351(8) 0.0041(6) 0.0170(7) 0.0001(6)
C1A 0.0279(12) 0.0264(11) 0.0201(10) 0.0008(8) 0.0023(8) 0.0021(9)
Cl1A 0.0472(4) 0.0416(3) 0.0351(3) -0.0128(2) 0.0067(2) 0.0063(2)
Cl2A 0.0378(3) 0.0437(3) 0.0382(3) 0.0061(2) -0.0019(2) -0.0159(2)
Cl3A 0.0286(4) 0.0402(3) 0.0402(3) 0.0100(2) 0.0084(3) 0.0057(3)
C1B 0.035(7) 0.039(8) 0.029(6) 0.023(5) -0.003(5) 0.012(6)
Cl1B 0.089(3) 0.0290(17) 0.117(3) 0.0208(19) -0.045(3) -0.0040(18)
Cl2B 0.058(4) 0.102(4) 0.103(5) 0.054(4) 0.026(3) 0.053(4)
Cl3B 0.046(2) 0.177(5) 0.054(2) 0.065(3) 0.0251(19) 0.052(3)

loop_
_atom_type_symbol
_atom_type_description
_atom_type_scat_dispersion_real
_atom_type_scat_dispersion_imag
_atom_type_scat_source
C C 0.0033 0.0016 'International Tables Vol C Tables 4.2.6.8 and 6.1.1.4'
H H 0.0000 0.0000 'International Tables Vol C Tables 4.2.6.8 and 6.1.1.4'
B B 0.0013 0.0007 'International Tables Vol C Tables 4.2.6.8 and 6.1.1.4'
N N 0.0061 0.0033 'International Tables Vol C Tables 4.2.6.8 and 6.1.1.4'
O O 0.0106 0.0060 'International Tables Vol C Tables 4.2.6.8 and 6.1.1.4'
F F 0.0171 0.0103 'International Tables Vol C Tables 4.2.6.8 and 6.1.1.4'
Fe Fe 0.3463 0.8444 'International Tables Vol C Tables 4.2.6.8 and 6.1.1.4'
Cl Cl 0.1484 0.1585 'International Tables Vol C Tables 4.2.6.8 and 6.1.1.4'

loop_
_geom_angle_atom_site_label_1
_geom_angle_atom_site_label_2
_geom_angle_atom_site_label_3
_geom_angle
_geom_angle_publ_flag
N2 Fe1 N4 97.25(5) yes
N2 Fe1 N3 173.50(4) yes
N4 Fe1 N3 82.39(4) yes
N2 Fe1 N1 82.88(4) yes
N4 Fe1 N1 174.81(4) yes
N3 Fe1 N1 96.89(5) yes
N2 Fe1 N6 92.55(4) yes
N4 Fe1 N6 92.82(4) yes
N3 Fe1 N6 93.94(4) yes
N1 Fe1 N6 92.36(4) yes
N2 Fe1 N5 85.83(4) yes
N4 Fe1 N5 87.91(4) yes
N3 Fe1 N5 87.67(4) yes
N1 Fe1 N5 86.93(4) yes
N6 Fe1 N5 178.30(4) yes
N1 O1 B1 114.17(10) ?
N3 O2 B1 115.32(10) ?
N2 O3 B2 115.45(10) ?
N4 O4 B2 114.82(10) ?
C1 N1 O1 118.69(10) ?
C1 N1 Fe1 114.77(9) ?
O1 N1 Fe1 125.59(7) ?
C2 N2 O3 118.83(10) ?
C2 N2 Fe1 115.01(9) ?
O3 N2 Fe1 125.66(7) ?
C3 N3 O2 118.70(10) ?
C3 N3 Fe1 115.44(9) ?
O2 N3 Fe1 125.31(7) ?
C4 N4 O4 118.16(10) ?
C4 N4 Fe1 115.37(9) ?
O4 N4 Fe1 125.11(7) ?
C29 N5 C33 117.06(11) ?
C29 N5 Fe1 121.89(8) ?
C33 N5 Fe1 120.86(9) ?
C38 N6 C34 116.65(11) ?
C38 N6 Fe1 121.92(8) ?
C34 N6 Fe1 121.43(8) ?
F1 B1 F2 114.52(13) ?
F1 B1 O2 104.78(12) ?
F2 B1 O2 110.63(13) ?
F1 B1 O1 104.76(12) ?
F2 B1 O1 108.52(12) ?
O2 B1 O1 113.60(11) ?
F3 B2 F4 113.83(14) ?
F3 B2 O3 104.04(12) ?
F4 B2 O3 109.78(13) ?
F3 B2 O4 103.93(12) ?
F4 B2 O4 109.76(12) ?
O3 B2 O4 115.41(13) ?
N1 C1 C2 113.09(11) ?
N1 C1 C5 124.05(12) ?
C2 C1 C5 122.83(11) ?
N2 C2 C1 113.39(11) ?
N2 C2 C11 124.48(12) ?
C1 C2 C11 122.10(11) ?
N3 C3 C4 112.86(10) ?
N3 C3 C17 124.05(12) ?
C4 C3 C17 123.07(11) ?
N4 C4 C3 112.74(11) ?
N4 C4 C23 124.13(11) ?
C3 C4 C23 122.89(10) ?
C6 C5 C10 117.26(12) ?
C6 C5 C1 121.11(11) ?
C10 C5 C1 121.63(11) ?
F5 C6 C7 119.12(11) ?
F5 C6 C5 119.09(11) ?
C7 C6 C5 121.79(12) ?
F6 C7 C8 119.61(12) ?
F6 C7 C6 120.98(12) ?
C8 C7 C6 119.41(12) ?
F7 C8 C7 119.05(12) ?
F7 C8 C9 120.45(12) ?
C7 C8 C9 120.50(12) ?
F8 C9 C10 120.49(11) ?
F8 C9 C8 120.27(12) ?
C10 C9 C8 119.25(12) ?
F9 C10 C9 119.23(11) ?
F9 C10 C5 118.95(11) ?
C9 C10 C5 121.79(11) ?
C12 C11 C16 116.99(11) ?
C12 C11 C2 123.00(11) ?
C16 C11 C2 120.01(11) ?
F10 C12 C13 118.29(12) ?
F10 C12 C11 119.77(11) ?
C13 C12 C11 121.93(12) ?
F11 C13 C12 120.26(12) ?
F11 C13 C14 120.38(12) ?
C12 C13 C14 119.35(12) ?
F12 C14 C15 119.94(12) ?
F12 C14 C13 119.88(13) ?
C15 C14 C13 120.17(12) ?
F13 C15 C16 119.97(12) ?
F13 C15 C14 120.56(12) ?
C16 C15 C14 119.45(12) ?
F14 C16 C15 118.80(11) ?
F14 C16 C11 119.09(11) ?
C15 C16 C11 122.12(12) ?
C18 C17 C22 117.33(11) ?
C18 C17 C3 121.87(11) ?
C22 C17 C3 120.81(12) ?
F15 C18 C17 119.99(11) ?
F15 C18 C19 118.15(12) ?
C17 C18 C19 121.83(12) ?
F16 C19 C20 120.21(11) ?
F16 C19 C18 120.61(12) ?
C20 C19 C18 119.16(13) ?
F17 C20 C21 119.88(12) ?
F17 C20 C19 119.69(13) ?
C21 C20 C19 120.42(11) ?
F18 C21 C20 120.53(11) ?
F18 C21 C22 119.87(12) ?
C20 C21 C22 119.60(12) ?
F19 C22 C21 118.54(11) ?
F19 C22 C17 119.81(11) ?
C21 C22 C17 121.65(12) ?
C28 C23 C24 117.44(12) ?
C28 C23 C4 123.53(11) ?
C24 C23 C4 119.03(12) ?
F20 C24 C25 119.58(12) ?
F20 C24 C23 118.76(11) ?
C25 C24 C23 121.66(13) ?
F21 C25 C26 120.25(12) ?
F21 C25 C24 120.31(13) ?
C26 C25 C24 119.44(12) ?
F22 C26 C25 120.21(13) ?
F22 C26 C27 119.11(14) ?
C25 C26 C27 120.68(13) ?
F23 C27 C26 119.49(13) ?
F23 C27 C28 121.53(13) ?
C26 C27 C28 118.98(14) ?
F24 C28 C23 119.32(12) ?
F24 C28 C27 118.88(13) ?
C23 C28 C27 121.80(12) ?
N5 C29 C30 122.99(12) ?
C31 C30 C29 119.20(14) ?
C30 C31 C32 118.52(12) ?
C33 C32 C31 119.29(13) ?
N5 C33 C32 122.92(13) ?
N6 C34 C35 123.23(12) ?
C34 C35 C36 119.21(12) ?
C35 C36 C37 118.32(13) ?
C38 C37 C36 119.24(13) ?
N6 C38 C37 123.34(12) ?
Cl2A C1A Cl1A 110.55(11) ?
Cl2A C1A Cl3A 108.97(11) ?
Cl1A C1A Cl3A 110.18(11) ?
Cl3B C1B Cl2B 107.0(6) ?
Cl3B C1B Cl1B 110.0(8) ?
Cl2B C1B Cl1B 109.8(8) ?

loop_
_geom_bond_atom_site_label_1
_geom_bond_atom_site_label_2
_geom_bond_distance
_geom_bond_publ_flag
Fe1 N2 1.8818(10) yes
Fe1 N4 1.8806(10) yes
Fe1 N3 1.8826(10) yes
Fe1 N1 1.8845(11) yes
Fe1 N6 1.9976(10) yes
Fe1 N5 2.0420(10) yes
F1 B1 1.3577(19) ?
F2 B1 1.3629(19) ?
F3 B2 1.3658(19) ?
F4 B2 1.3761(18) ?
F5 C6 1.3450(13) ?
F6 C7 1.3404(14) ?
F7 C8 1.3416(15) ?
F8 C9 1.3386(13) ?
F9 C10 1.3401(13) ?
F10 C12 1.3473(13) ?
F11 C13 1.3399(14) ?
F12 C14 1.3356(14) ?
F13 C15 1.3390(13) ?
F14 C16 1.3469(14) ?
F15 C18 1.3378(13) ?
F16 C19 1.3359(15) ?
F17 C20 1.3399(13) ?
F18 C21 1.3425(14) ?
F19 C22 1.3439(14) ?
F20 C24 1.3434(14) ?
F21 C25 1.3439(14) ?
F22 C26 1.3467(15) ?
F23 C27 1.3315(16) ?
F24 C28 1.3443(14) ?
O1 N1 1.3499(13) ?
O1 B1 1.5238(17) ?
O2 N3 1.3503(13) ?
O2 B1 1.5072(18) ?
O3 N2 1.3531(13) ?
O3 B2 1.4932(19) ?
O4 N4 1.3619(13) ?
O4 B2 1.5158(18) ?
N1 C1 1.3106(14) ?
N2 C2 1.3050(15) ?
N3 C3 1.3082(14) ?
N4 C4 1.3093(14) ?
N5 C29 1.3430(16) ?
N5 C33 1.3503(15) ?
N6 C38 1.3396(15) ?
N6 C34 1.3489(14) ?
C1 C2 1.4602(18) ?
C1 C5 1.4751(17) ?
C2 C11 1.4770(16) ?
C3 C4 1.4639(17) ?
C3 C17 1.4828(16) ?
C4 C23 1.4823(16) ?
C5 C6 1.3861(16) ?
C5 C10 1.3890(16) ?
C6 C7 1.3720(18) ?
C7 C8 1.3750(18) ?
C8 C9 1.3775(18) ?
C9 C10 1.3727(17) ?
C11 C12 1.3786(17) ?
C11 C16 1.3931(16) ?
C12 C13 1.3767(16) ?
C13 C14 1.3836(18) ?
C14 C15 1.3714(18) ?
C15 C16 1.3691(17) ?
C17 C18 1.3790(17) ?
C17 C22 1.3878(16) ?
C18 C19 1.3854(16) ?
C19 C20 1.3790(18) ?
C20 C21 1.3668(19) ?
C21 C22 1.3815(16) ?
C23 C28 1.3753(18) ?
C23 C24 1.3861(17) ?
C24 C25 1.3781(17) ?
C25 C26 1.361(2) ?
C26 C27 1.3795(19) ?
C27 C28 1.3813(18) ?
C29 C30 1.3855(17) ?
C30 C31 1.3772(18) ?
C31 C32 1.3797(19) ?
C32 C33 1.3802(16) ?
C34 C35 1.3769(17) ?
C35 C36 1.3752(18) ?
C36 C37 1.3800(18) ?
C37 C38 1.3764(18) ?
C1A Cl2A 1.757(2) ?
C1A Cl1A 1.752(2) ?
C1A Cl3A 1.764(2) ?
C1B Cl3B 1.735(13) ?
C1B Cl2B 1.739(12) ?
C1B Cl1B 1.748(13) ?

loop_
_geom_hbond_atom_site_label_D
_geom_hbond_atom_site_label_H
_geom_hbond_atom_site_label_A
_geom_hbond_distance_DH
_geom_hbond_distance_HA
_geom_hbond_distance_DA
_geom_hbond_angle_DHA
O2 H2 O1 0.84 1.73 2.5363(11) 160.2
O3 H3 O4 0.84 1.74 2.5436(11) 159.7
